data_1546763
loop_
_publ_author_name
'Ravat, Prince'
'Hinkelmann, Rahel'
'Steinebrunner, David'
'Prescimone, Alessandro'
'Bodoky, Ina'
'Jur\'i\<cek, Michal'

_publ_section_title
;
 Configurational Stability of [5]Helicenes.
;
_journal_issue 14
_journal_name_full 'Organic letters'
_journal_page_first 3707
_journal_page_last 3710
_journal_paper_doi 10.1021/acs.orglett.7b01461
_journal_volume 19
_journal_year 2017
_chemical_compound_source 'P. Ravat'
_chemical_formula_moiety 'C22 H10 Br2 F2'
_chemical_formula_sum 'C22 H10 Br2 F2'
_chemical_formula_weight 472.13
_space_group_IT_number 2
_symmetry_cell_setting triclinic
_symmetry_space_group_name_Hall '-P 1'
_symmetry_space_group_name_H-M 'P -1'
_atom_sites_solution_hydrogens difmap
_atom_sites_solution_primary other
_audit_creation_date 2016-09-12
_audit_creation_method CRYSTALS_ver_14.61_build_5809
_cell_angle_alpha 90.810(4)
_cell_angle_beta 94.233(3)
_cell_angle_gamma 99.340(3)
_cell_formula_units_Z 4
_cell_length_a 8.9382(8)
_cell_length_b 12.8773(12)
_cell_length_c 14.7873(14)
_cell_measurement_reflns_used 9808
_cell_measurement_temperature 123
_cell_measurement_theta_max 71
_cell_measurement_theta_min 5
_cell_volume 1674.3(3)
_computing_cell_refinement 'Apex2 (Bruker AXS, 2006)'
_computing_data_collection 'Apex2 (Bruker AXS, 2006)'
_computing_data_reduction 'Apex2 (Bruker AXS, 2006)'
_computing_molecular_graphics 'CAMERON (Watkin et al., 1996)'
_computing_publication_material 'CRYSTALS (Betteridge et al., 2003)'
_computing_structure_refinement 'CRYSTALS (Betteridge et al., 2003)'
_computing_structure_solution 'Superflip (Palatinus & Chapuis, 2007)'
_diffrn_ambient_temperature 123
_diffrn_measured_fraction_theta_full 0.974
_diffrn_measured_fraction_theta_max 0.947
_diffrn_measurement_device Area
_diffrn_measurement_device_type 'Bruker Kappa Apex2'
_diffrn_measurement_method '\f & \w scans'
_diffrn_radiation_monochromator graphite
_diffrn_radiation_type 'Cu K\a'
_diffrn_radiation_wavelength 1.54178
_diffrn_reflns_av_R_equivalents 0.036
_diffrn_reflns_limit_h_max 10
_diffrn_reflns_limit_h_min -10
_diffrn_reflns_limit_k_max 15
_diffrn_reflns_limit_k_min -13
_diffrn_reflns_limit_l_max 17
_diffrn_reflns_limit_l_min -17
_diffrn_reflns_number 21026
_diffrn_reflns_theta_full 68.000
_diffrn_reflns_theta_max 70.227
_diffrn_reflns_theta_min 2.998
_diffrn_standards_number 0
_exptl_absorpt_coefficient_mu 6.350
_exptl_absorpt_correction_T_max 0.78
_exptl_absorpt_correction_T_min 0.46
_exptl_absorpt_correction_type multi-scan
_exptl_absorpt_process_details 'SADABS (Siemens, 1996)'
_exptl_crystal_colour 'light orange'
_exptl_crystal_density_diffrn 1.873
_exptl_crystal_density_method 'not measured'
_exptl_crystal_description needle
_exptl_crystal_F_000 920
_exptl_crystal_recrystallization_method
; 
CDCl3 
;
_exptl_crystal_size_max 0.130
_exptl_crystal_size_mid 0.050
_exptl_crystal_size_min 0.040
_refine_diff_density_max 1.12
_refine_diff_density_min -1.01
_refine_ls_extinction_method None
_refine_ls_goodness_of_fit_ref 1.0183
_refine_ls_hydrogen_treatment constr
_refine_ls_matrix_type full
_refine_ls_number_parameters 470
_refine_ls_number_reflns 5997
_refine_ls_number_restraints 0
_refine_ls_R_factor_all 0.0617
_refine_ls_R_factor_gt 0.0614
_refine_ls_shift/su_max 0.0005613
_refine_ls_shift/su_mean 0.0000176
_refine_ls_structure_factor_coef Fsqd
_refine_ls_weighting_details
;
 Method, part 1, Chebychev polynomial, (Watkin, 1994, Prince, 1982) 
 [weight] = 1.0/[A~0~*T~0~(x)+A~1~*T~1~(x) ... +A~n-1~]*T~n-1~(x)] 
 where A~i~ are the Chebychev coefficients listed below and x= Fcalc/Fmax 
 Method = Robust Weighting (Prince, 1982) 
 W = [weight] * [1-(deltaF/6*sigmaF)^2^]^2^ 
 A~i~ are: 
 2.20 2.67 0.632 
;
_refine_ls_weighting_scheme calc
_refine_ls_wR_factor_all 0.1696
_refine_ls_wR_factor_gt 0.1695
_refine_ls_wR_factor_ref 0.1696
_reflns_limit_h_max 10
_reflns_limit_h_min -10
_reflns_limit_k_max 15
_reflns_limit_k_min -15
_reflns_limit_l_max 17
_reflns_limit_l_min 0
_reflns_number_gt 5937
_reflns_number_total 6033
_reflns_threshold_expression I>2.0\s(I)
_oxford_diffrn_Wilson_B_factor 0.00
_oxford_diffrn_Wilson_scale 0.00
_oxford_refine_ls_r_factor_ref 0.0616
_oxford_refine_ls_scale 0.07317(3)
_oxford_reflns_number_all 6008
_oxford_reflns_threshold_expression_ref I>-3.0\s(I)
_oxford_structure_analysis_title 'PR198_123K_0m in P-1'
_cod_data_source_file ol7b01461_si_003.cif
_cod_data_source_block PR198_123K
_cod_depositor_comments
;
The following automatic conversions were performed:

'_atom_sites_solution_primary' value 'Other' changed to 'other'
according to
/home/data/users/saulius/crontab/automatic-downloads/current/ACS/lib/dictionaries/cif_core.dic
dictionary named 'cif_core.dic' version 2.4.2 from 2011-04-26.

Automatic conversion script
Id: cif_fix_values 4973 2017-02-22 13:04:09Z antanas 
;
_cod_original_sg_symbol_H-M 'P -1 '
_cod_database_code 1546763

loop_
_symmetry_equiv_pos_as_xyz
x,y,z
-x,-y,-z

loop_
_atom_site_label
_atom_site_type_symbol
_atom_site_fract_x
_atom_site_fract_y
_atom_site_fract_z
_atom_site_U_iso_or_equiv
_atom_site_occupancy
_atom_site_adp_type
_atom_site_refinement_flags_posn
Br1 Br 1.96479(8) 0.82028(6) 0.59062(5) 0.0266 1.0000 Uani .
Br2 Br 0.73625(9) 0.55229(7) 0.36457(6) 0.0378 1.0000 Uani .
Br3 Br 0.07768(9) 0.70054(7) 0.10343(6) 0.0313 1.0000 Uani .
Br4 Br 1.23861(9) 0.93519(7) -0.14329(6) 0.0319 1.0000 Uani .
F1 F 1.2842(4) 0.7381(3) 0.5649(3) 0.0223 1.0000 Uani .
F2 F 1.4155(5) 0.6332(3) 0.3992(3) 0.0240 1.0000 Uani .
F3 F 0.7486(4) 0.7668(3) 0.0691(3) 0.0225 1.0000 Uani .
F4 F 0.5728(5) 0.8682(3) -0.0925(3) 0.0255 1.0000 Uani .
C2 C 1.7462(8) 0.7913(5) 0.5772(5) 0.0199 1.0000 Uani .
C3 C 1.6686(8) 0.8395(5) 0.5066(4) 0.0169 1.0000 Uani .
C4 C 1.5070(7) 0.8121(5) 0.4944(4) 0.0160 1.0000 Uani .
C5 C 1.4374(8) 0.7522(5) 0.5644(4) 0.0204 1.0000 Uani .
C7 C 1.5159(8) 0.7118(5) 0.6336(5) 0.0199 1.0000 Uani .
C8 C 1.6752(8) 0.7304(5) 0.6384(5) 0.0205 1.0000 Uani .
C9 C 1.4242(7) 0.8538(5) 0.4193(4) 0.0168 1.0000 Uani .
C10 C 1.4996(8) 0.9444(5) 0.3786(4) 0.0164 1.0000 Uani .
C11 C 1.4182(8) 1.0073(5) 0.3227(4) 0.0187 1.0000 Uani .
C12 C 1.2653(8) 0.9874(5) 0.3114(4) 0.0216 1.0000 Uani .
C13 C 1.1876(8) 0.8903(5) 0.3405(4) 0.0188 1.0000 Uani .
C14 C 1.2691(7) 0.8155(5) 0.3845(4) 0.0165 1.0000 Uani .
C15 C 1.1900(8) 0.7084(5) 0.3870(4) 0.0175 1.0000 Uani .
C16 C 1.2619(8) 0.6197(6) 0.3974(4) 0.0205 1.0000 Uani .
C18 C 1.1893(9) 0.5185(5) 0.4037(5) 0.0232 1.0000 Uani .
C19 C 1.0286(9) 0.4992(6) 0.3957(5) 0.0243 1.0000 Uani .
C20 C 0.9559(8) 0.5838(6) 0.3782(5) 0.0225 1.0000 Uani .
C21 C 1.0277(8) 0.6870(6) 0.3706(4) 0.0228 1.0000 Uani .
C22 C 0.9491(8) 0.7689(6) 0.3405(5) 0.0255 1.0000 Uani .
C23 C 1.0260(8) 0.8625(6) 0.3207(4) 0.0218 1.0000 Uani .
C25 C 1.6631(8) 0.9761(5) 0.3947(5) 0.0215 1.0000 Uani .
C26 C 1.7421(8) 0.9211(5) 0.4527(5) 0.0212 1.0000 Uani .
C28 C 0.2936(8) 0.7238(6) 0.0880(4) 0.0194 1.0000 Uani .
C29 C 0.3460(8) 0.6703(5) 0.0147(5) 0.0210 1.0000 Uani .
C30 C 0.5033(7) 0.6938(5) 0.0009(4) 0.0171 1.0000 Uani .
C31 C 0.5630(8) 0.6462(5) -0.0757(5) 0.0197 1.0000 Uani .
C32 C 0.7074(7) 0.6808(5) -0.1108(4) 0.0164 1.0000 Uani .
C33 C 0.7716(8) 0.6033(5) -0.1571(4) 0.0178 1.0000 Uani .
C34 C 0.9270(8) 0.6244(6) -0.1778(4) 0.0224 1.0000 Uani .
C35 C 1.0150(8) 0.7198(6) -0.1604(5) 0.0223 1.0000 Uani .
C36 C 0.9470(8) 0.8044(6) -0.1296(4) 0.0188 1.0000 Uani .
C37 C 0.7916(7) 0.7877(5) -0.1092(4) 0.0164 1.0000 Uani .
C38 C 0.7250(8) 0.8792(5) -0.0964(4) 0.0180 1.0000 Uani .
C40 C 0.8053(8) 0.9784(5) -0.0920(4) 0.0195 1.0000 Uani .
C41 C 0.9602(9) 0.9950(6) -0.1046(5) 0.0258 1.0000 Uani .
C42 C 1.0281(8) 0.9089(6) -0.1245(5) 0.0234 1.0000 Uani .
C44 C 0.6835(8) 0.5053(5) -0.1856(4) 0.0191 1.0000 Uani .
C45 C 0.5353(8) 0.4846(5) -0.1717(5) 0.0220 1.0000 Uani .
C46 C 0.4701(7) 0.5535(5) -0.1151(4) 0.0149 1.0000 Uani .
C47 C 0.3165(8) 0.5290(5) -0.0958(5) 0.0223 1.0000 Uani .
C48 C 0.2520(8) 0.5880(5) -0.0379(5) 0.0208 1.0000 Uani .
C49 C 0.5943(7) 0.7555(5) 0.0708(5) 0.0177 1.0000 Uani .
C51 C 0.5404(8) 0.7997(5) 0.1431(5) 0.0235 1.0000 Uani .
C52 C 0.3838(8) 0.7844(5) 0.1493(5) 0.0242 1.0000 Uani .
H71 H 1.4656 0.6722 0.6779 0.0263 1.0000 Uiso R
H81 H 1.7326 0.7004 0.6831 0.0214 1.0000 Uiso R
H111 H 1.4707 1.0636 0.2933 0.0231 1.0000 Uiso R
H121 H 1.2108 1.0361 0.2843 0.0250 1.0000 Uiso R
H181 H 1.2437 0.4636 0.4140 0.0291 1.0000 Uiso R
H191 H 0.9722 0.4327 0.4025 0.0311 1.0000 Uiso R
H221 H 0.8430 0.7565 0.3337 0.0269 1.0000 Uiso R
H231 H 0.9729 0.9124 0.2942 0.0280 1.0000 Uiso R
H251 H 1.7137 1.0336 0.3657 0.0320 1.0000 Uiso R
H261 H 1.8481 0.9361 0.4579 0.0279 1.0000 Uiso R
H341 H 0.9670 0.5691 -0.2028 0.0249 1.0000 Uiso R
H351 H 1.1183 0.7297 -0.1695 0.0260 1.0000 Uiso R
H401 H 0.7562 1.0349 -0.0802 0.0262 1.0000 Uiso R
H411 H 1.0187 1.0618 -0.0996 0.0270 1.0000 Uiso R
H441 H 0.7298 0.4557 -0.2147 0.0239 1.0000 Uiso R
H451 H 0.4758 0.4248 -0.1988 0.0281 1.0000 Uiso R
H471 H 0.2567 0.4701 -0.1241 0.0271 1.0000 Uiso R
H481 H 0.1479 0.5749 -0.0329 0.0281 1.0000 Uiso R
H511 H 0.6062 0.8389 0.1875 0.0300 1.0000 Uiso R
H521 H 0.3410 0.8137 0.1970 0.0299 1.0000 Uiso R

loop_
_atom_site_aniso_label
_atom_site_aniso_U_11
_atom_site_aniso_U_22
_atom_site_aniso_U_33
_atom_site_aniso_U_23
_atom_site_aniso_U_13
_atom_site_aniso_U_12
Br1 0.0170(4) 0.0351(4) 0.0280(4) -0.0014(3) -0.0031(3) 0.0075(3)
Br2 0.0214(4) 0.0465(5) 0.0394(5) 0.0059(4) -0.0080(3) -0.0085(3)
Br3 0.0202(4) 0.0389(4) 0.0394(5) 0.0060(3) 0.0134(3) 0.0131(3)
Br4 0.0188(4) 0.0383(5) 0.0362(4) -0.0015(3) 0.0069(3) -0.0044(3)
F1 0.0178(19) 0.029(2) 0.0200(19) 0.0032(16) 0.0015(15) 0.0020(16)
F2 0.022(2) 0.0181(19) 0.032(2) -0.0057(16) -0.0002(17) 0.0047(16)
F3 0.0172(19) 0.027(2) 0.023(2) -0.0043(16) 0.0031(15) 0.0021(16)
F4 0.0172(19) 0.026(2) 0.036(2) 0.0083(17) 0.0082(17) 0.0067(16)
C2 0.018(3) 0.023(3) 0.019(3) -0.012(3) -0.008(3) 0.007(3)
C3 0.019(3) 0.016(3) 0.016(3) -0.004(2) -0.002(2) 0.007(2)
C4 0.015(3) 0.016(3) 0.018(3) -0.005(2) 0.000(2) 0.006(2)
C5 0.023(3) 0.018(3) 0.018(3) -0.006(3) 0.002(3) -0.001(3)
C7 0.025(4) 0.010(3) 0.025(3) -0.002(2) 0.004(3) 0.002(3)
C8 0.025(4) 0.013(3) 0.024(3) -0.005(3) -0.009(3) 0.009(3)
C9 0.019(3) 0.017(3) 0.016(3) 0.000(2) 0.003(3) 0.008(3)
C10 0.020(3) 0.013(3) 0.017(3) -0.002(2) 0.006(3) 0.000(2)
C11 0.023(3) 0.024(3) 0.011(3) -0.001(2) 0.003(2) 0.007(3)
C12 0.032(4) 0.023(3) 0.013(3) 0.003(3) 0.000(3) 0.014(3)
C13 0.021(3) 0.020(3) 0.015(3) -0.007(2) 0.004(3) 0.002(3)
C14 0.018(3) 0.020(3) 0.014(3) -0.001(2) 0.009(2) 0.008(3)
C15 0.024(3) 0.020(3) 0.010(3) -0.003(2) 0.005(2) 0.004(3)
C16 0.016(3) 0.029(4) 0.017(3) -0.011(3) -0.002(3) 0.006(3)
C18 0.033(4) 0.017(3) 0.021(3) -0.005(3) 0.002(3) 0.011(3)
C19 0.028(4) 0.022(3) 0.021(3) -0.002(3) 0.001(3) 0.000(3)
C20 0.015(3) 0.038(4) 0.014(3) -0.012(3) -0.007(2) 0.007(3)
C21 0.027(4) 0.027(4) 0.014(3) -0.005(3) 0.000(3) 0.004(3)
C22 0.020(3) 0.041(4) 0.016(3) -0.004(3) -0.001(3) 0.008(3)
C23 0.028(4) 0.029(4) 0.010(3) -0.001(3) -0.001(3) 0.011(3)
C25 0.024(4) 0.019(3) 0.021(3) 0.002(3) 0.003(3) 0.002(3)
C26 0.015(3) 0.026(3) 0.020(3) -0.002(3) 0.002(3) -0.003(3)
C28 0.018(3) 0.028(3) 0.017(3) 0.006(3) 0.007(3) 0.016(3)
C29 0.021(3) 0.022(3) 0.021(3) 0.004(3) 0.002(3) 0.006(3)
C30 0.017(3) 0.015(3) 0.020(3) 0.008(2) 0.006(3) 0.004(2)
C31 0.025(4) 0.017(3) 0.020(3) 0.000(2) -0.002(3) 0.011(3)
C32 0.016(3) 0.022(3) 0.012(3) 0.001(2) 0.003(2) 0.005(3)
C33 0.023(3) 0.020(3) 0.011(3) -0.003(2) -0.001(3) 0.007(3)
C34 0.023(4) 0.032(4) 0.015(3) 0.001(3) 0.005(3) 0.009(3)
C35 0.015(3) 0.035(4) 0.019(3) 0.002(3) 0.008(3) 0.008(3)
C36 0.017(3) 0.026(3) 0.015(3) 0.005(3) 0.003(3) 0.007(3)
C37 0.020(3) 0.025(3) 0.006(3) -0.002(2) -0.001(2) 0.010(3)
C38 0.017(3) 0.023(3) 0.016(3) 0.004(3) 0.001(2) 0.009(3)
C40 0.025(4) 0.023(3) 0.012(3) 0.001(2) 0.003(3) 0.007(3)
C41 0.033(4) 0.025(4) 0.015(3) 0.003(3) 0.000(3) -0.007(3)
C42 0.025(4) 0.032(4) 0.014(3) 0.002(3) 0.008(3) 0.006(3)
C44 0.024(3) 0.015(3) 0.019(3) 0.003(2) 0.001(3) 0.005(3)
C45 0.030(4) 0.016(3) 0.021(3) -0.002(3) -0.001(3) 0.005(3)
C46 0.014(3) 0.019(3) 0.012(3) 0.009(2) 0.002(2) 0.001(2)
C47 0.027(4) 0.020(3) 0.019(3) 0.003(3) -0.004(3) 0.001(3)
C48 0.014(3) 0.026(3) 0.021(3) 0.009(3) 0.000(3) 0.001(3)
C49 0.015(3) 0.017(3) 0.022(3) 0.004(3) 0.005(3) 0.002(2)
C51 0.026(4) 0.019(3) 0.024(4) 0.001(3) 0.004(3) -0.001(3)
C52 0.026(4) 0.022(3) 0.028(4) 0.001(3) 0.015(3) 0.008(3)

loop_
_atom_type_symbol
_atom_type_scat_dispersion_real
_atom_type_scat_dispersion_imag
_atom_type_scat_Cromer_Mann_a1
_atom_type_scat_Cromer_Mann_b1
_atom_type_scat_Cromer_Mann_a2
_atom_type_scat_Cromer_Mann_b2
_atom_type_scat_Cromer_Mann_a3
_atom_type_scat_Cromer_Mann_b3
_atom_type_scat_Cromer_Mann_a4
_atom_type_scat_Cromer_Mann_b4
_atom_type_scat_Cromer_Mann_c
_atom_type_scat_source
C 0.0181 0.0091 2.3100 20.8439 1.0200 10.2075 1.5886 0.5687 0.8650 51.6512 0.2156 'International Tables Vol C 4.2.6.8 and 6.1.1.4'
H 0.0000 0.0000 0.4930 10.5109 0.3229 26.1257 0.1402 3.1424 0.0408 57.7998 0.0030 'International Tables Vol C 4.2.6.8 and 6.1.1.4'
F 0.0727 0.0534 3.5392 10.2825 2.6412 4.2944 1.5170 0.2615 1.0243 26.1476 0.2776 'International Tables Vol C 4.2.6.8 and 6.1.1.4'
Br -0.6763 1.2805 17.1789 2.1723 5.2358 16.5796 5.6377 0.2609 3.9851 41.4328 2.9557 'International Tables Vol C 4.2.6.8 and 6.1.1.4'

loop_
_geom_angle_atom_site_label_1
_geom_angle_atom_site_label_2
_geom_angle_atom_site_label_3
_geom_angle
_geom_angle_publ_flag
Br1 C2 C3 119.0(5) yes
Br1 C2 C8 117.6(5) yes
C3 C2 C8 123.3(6) yes
C2 C3 C4 118.1(6) yes
C2 C3 C26 123.3(6) yes
C4 C3 C26 118.4(6) yes
C3 C4 C5 115.5(6) yes
C3 C4 C9 119.9(6) yes
C5 C4 C9 124.3(6) yes
C4 C5 F1 118.6(6) yes
C4 C5 C7 123.8(6) yes
F1 C5 C7 117.5(6) yes
C5 C7 C8 119.2(6) yes
C5 C7 H71 121.1 no
C8 C7 H71 119.7 no
C7 C8 C2 119.3(6) yes
C7 C8 H81 121.3 no
C2 C8 H81 119.4 no
C4 C9 C10 116.8(6) yes
C4 C9 C14 126.6(6) yes
C10 C9 C14 116.5(6) yes
C9 C10 C11 121.1(6) yes
C9 C10 C25 120.6(6) yes
C11 C10 C25 118.2(6) yes
C10 C11 C12 121.0(6) yes
C10 C11 H111 119.6 no
C12 C11 H111 119.3 no
C11 C12 C13 119.0(6) yes
C11 C12 H121 120.9 no
C13 C12 H121 120.1 no
C12 C13 C14 120.9(6) yes
C12 C13 C23 120.0(6) yes
C14 C13 C23 118.9(6) yes
C9 C14 C13 116.8(6) yes
C9 C14 C15 126.3(6) yes
C13 C14 C15 116.8(6) yes
C14 C15 C16 124.5(6) yes
C14 C15 C21 119.7(6) yes
C16 C15 C21 115.6(6) yes
C15 C16 F2 118.5(6) yes
C15 C16 C18 125.3(7) yes
F2 C16 C18 116.1(6) yes
C16 C18 C19 118.4(6) yes
C16 C18 H181 121.1 no
C19 C18 H181 120.4 no
C18 C19 C20 117.2(7) yes
C18 C19 H191 122.7 no
C20 C19 H191 120.1 no
Br2 C20 C19 115.5(6) yes
Br2 C20 C21 119.3(5) yes
C19 C20 C21 125.2(7) yes
C15 C21 C20 117.7(6) yes
C15 C21 C22 119.2(7) yes
C20 C21 C22 122.8(7) yes
C21 C22 C23 120.5(7) yes
C21 C22 H221 119.4 no
C23 C22 H221 120.1 no
C13 C23 C22 122.4(7) yes
C13 C23 H231 118.6 no
C22 C23 H231 119.0 no
C10 C25 C26 119.3(6) yes
C10 C25 H251 120.9 no
C26 C25 H251 119.8 no
C3 C26 C25 122.1(6) yes
C3 C26 H261 118.4 no
C25 C26 H261 119.5 no
Br3 C28 C29 118.2(5) yes
Br3 C28 C52 117.5(5) yes
C29 C28 C52 124.2(6) yes
C28 C29 C30 117.4(6) yes
C28 C29 C48 123.0(6) yes
C30 C29 C48 119.3(6) yes
C29 C30 C31 120.2(6) yes
C29 C30 C49 115.1(6) yes
C31 C30 C49 124.4(6) yes
C30 C31 C32 126.0(6) yes
C30 C31 C46 115.6(6) yes
C32 C31 C46 118.4(6) yes
C31 C32 C33 116.3(6) yes
C31 C32 C37 127.3(6) yes
C33 C32 C37 116.3(6) yes
C32 C33 C34 120.0(6) yes
C32 C33 C44 121.4(6) yes
C34 C33 C44 118.6(6) yes
C33 C34 C35 122.2(6) yes
C33 C34 H341 117.1 no
C35 C34 H341 120.7 no
C34 C35 C36 119.1(6) yes
C34 C35 H351 120.4 no
C36 C35 H351 120.5 no
C35 C36 C37 120.6(6) yes
C35 C36 C42 121.0(6) yes
C37 C36 C42 118.3(6) yes
C32 C37 C36 119.3(6) yes
C32 C37 C38 124.0(6) yes
C36 C37 C38 116.5(6) yes
C37 C38 F4 118.7(6) yes
C37 C38 C40 123.5(6) yes
F4 C38 C40 117.8(6) yes
C38 C40 C41 120.2(6) yes
C38 C40 H401 119.5 no
C41 C40 H401 120.3 no
C40 C41 C42 118.5(7) yes
C40 C41 H411 121.9 no
C42 C41 H411 119.6 no
Br4 C42 C36 120.2(5) yes
Br4 C42 C41 117.2(6) yes
C36 C42 C41 122.5(7) yes
C33 C44 C45 120.4(6) yes
C33 C44 H441 119.1 no
C45 C44 H441 120.5 no
C44 C45 C46 120.3(6) yes
C44 C45 H451 119.2 no
C46 C45 H451 120.5 no
C45 C46 C31 119.5(6) yes
C45 C46 C47 120.6(6) yes
C31 C46 C47 119.9(6) yes
C46 C47 C48 122.8(6) yes
C46 C47 H471 118.7 no
C48 C47 H471 118.5 no
C29 C48 C47 119.2(6) yes
C29 C48 H481 120.5 no
C47 C48 H481 120.3 no
C30 C49 F3 118.1(6) yes
C30 C49 C51 125.1(6) yes
F3 C49 C51 116.8(6) yes
C49 C51 C52 118.1(7) yes
C49 C51 H511 121.1 no
C52 C51 H511 120.8 no
C51 C52 C28 119.5(6) yes
C51 C52 H521 121.5 no
C28 C52 H521 118.9 no

loop_
_geom_bond_atom_site_label_1
_geom_bond_atom_site_label_2
_geom_bond_distance
_geom_bond_publ_flag
Br1 C2 1.924(7) yes
Br2 C20 1.934(7) yes
Br3 C28 1.935(7) yes
Br4 C42 1.899(7) yes
F1 C5 1.353(8) yes
F2 C16 1.353(8) yes
F3 C49 1.365(8) yes
F4 C38 1.349(8) yes
C2 C3 1.417(9) yes
C2 C8 1.334(11) yes
C3 C4 1.427(9) yes
C3 C26 1.431(10) yes
C4 C5 1.419(10) yes
C4 C9 1.448(9) yes
C5 C7 1.355(10) yes
C7 C8 1.401(10) yes
C7 H71 0.932 no
C8 H81 0.933 no
C9 C10 1.415(9) yes
C9 C14 1.448(9) yes
C10 C11 1.411(9) yes
C10 C25 1.453(10) yes
C11 C12 1.346(10) yes
C11 H111 0.929 no
C12 C13 1.417(10) yes
C12 H121 0.932 no
C13 C14 1.434(10) yes
C13 C23 1.438(10) yes
C14 C15 1.446(9) yes
C15 C16 1.405(10) yes
C15 C21 1.434(10) yes
C16 C18 1.366(10) yes
C18 C19 1.413(11) yes
C18 H181 0.929 no
C19 C20 1.376(11) yes
C19 H191 0.930 no
C20 C21 1.388(11) yes
C21 C22 1.418(11) yes
C22 C23 1.335(11) yes
C22 H221 0.933 no
C23 H231 0.933 no
C25 C26 1.352(10) yes
C25 H251 0.930 no
C26 H261 0.932 no
C28 C29 1.423(9) yes
C28 C52 1.322(11) yes
C29 C30 1.421(10) yes
C29 C48 1.424(10) yes
C30 C31 1.455(9) yes
C30 C49 1.416(10) yes
C31 C32 1.433(10) yes
C31 C46 1.429(9) yes
C32 C33 1.420(9) yes
C32 C37 1.456(9) yes
C33 C34 1.429(10) yes
C33 C44 1.415(9) yes
C34 C35 1.357(11) yes
C34 H341 0.930 no
C35 C36 1.416(10) yes
C35 H351 0.932 no
C36 C37 1.427(9) yes
C36 C42 1.420(10) yes
C37 C38 1.421(9) yes
C38 C40 1.357(10) yes
C40 C41 1.394(10) yes
C40 H401 0.930 no
C41 C42 1.385(11) yes
C41 H411 0.930 no
C44 C45 1.340(10) yes
C44 H441 0.932 no
C45 C46 1.430(9) yes
C45 H451 0.930 no
C46 C47 1.409(10) yes
C47 C48 1.357(10) yes
C47 H471 0.929 no
C48 H481 0.926 no
C49 C51 1.359(10) yes
C51 C52 1.391(10) yes
C51 H511 0.933 no
C52 H521 0.930 no

loop_
_oxford_twin_element_scale_factors
0.721(3)
0.279(3)
